data_7009434
loop_
_publ_author_name
'Chen, Jack C. C.'
'Lin, Ivan J. B.'

_publ_section_title
;
 The first dicarbene double helical mercury complex
;
_journal_issue 6
_journal_name_full 'Journal of the Chemical Society, Dalton Transactions'
_journal_page_first 839
_journal_paper_doi 10.1039/b000971g
_journal_year 2000
_chemical_formula_sum 'C15 H17 F12 Hg N5 O2 P2'
_chemical_formula_weight 789.87
_chemical_name_systematic Hg(OAc)(imypyimy)(PF6)
_space_group_IT_number 14
_symmetry_cell_setting monoclinic
_symmetry_space_group_name_Hall '-P 2yn'
_symmetry_space_group_name_H-M 'P 1 21/n 1'
_atom_sites_solution_hydrogens geom
_atom_sites_solution_primary direct
_atom_sites_solution_secondary difmap
_audit_creation_method SHELXL-97
_cell_angle_alpha 90.00
_cell_angle_beta 108.433(3)
_cell_angle_gamma 90.00
_cell_formula_units_Z 4
_cell_length_a 13.786(2)
_cell_length_b 11.755(2)
_cell_length_c 16.049(3)
_cell_measurement_temperature 294(2)
_cell_volume 2467.4(7)
_computing_cell_refinement 'Bruker SMART'
_computing_data_collection 'Bruker SMART'
_computing_data_reduction 'Bruker SHELXTL'
_computing_molecular_graphics 'Bruker SHELXTL'
_computing_publication_material 'Bruker SHELXTL'
_computing_structure_refinement 'Bruker SHELXTL'
_computing_structure_solution 'Bruker SHELXTL'
_diffrn_ambient_temperature 294(2)
_diffrn_measured_fraction_theta_full 0.902
_diffrn_measured_fraction_theta_max 0.902
_diffrn_measurement_device_type 'CCD area detector'
_diffrn_measurement_method 'phi and omega scans'
_diffrn_radiation_monochromator graphite
_diffrn_radiation_source 'sealed tube'
_diffrn_radiation_type MoK\a
_diffrn_radiation_wavelength 0.71073
_diffrn_reflns_av_R_equivalents 0.0378
_diffrn_reflns_av_sigmaI/netI 0.0374
_diffrn_reflns_limit_h_max 17
_diffrn_reflns_limit_h_min -17
_diffrn_reflns_limit_k_max 12
_diffrn_reflns_limit_k_min -14
_diffrn_reflns_limit_l_max 19
_diffrn_reflns_limit_l_min -16
_diffrn_reflns_number 14074
_diffrn_reflns_theta_full 28.03
_diffrn_reflns_theta_max 28.03
_diffrn_reflns_theta_min 1.70
_exptl_absorpt_coefficient_mu 6.482
_exptl_absorpt_correction_T_max 0.9207
_exptl_absorpt_correction_T_min 0.5068
_exptl_absorpt_correction_type empirical
_exptl_crystal_density_diffrn 2.126
_exptl_crystal_density_method 'not measured'
_exptl_crystal_F_000 1504
_exptl_crystal_size_max 0.5
_exptl_crystal_size_mid 0.4
_exptl_crystal_size_min 0.4
_refine_diff_density_max 1.036
_refine_diff_density_min -0.764
_refine_diff_density_rms 0.120
_refine_ls_extinction_method none
_refine_ls_goodness_of_fit_ref 1.102
_refine_ls_hydrogen_treatment mixed
_refine_ls_matrix_type full
_refine_ls_number_parameters 334
_refine_ls_number_reflns 5387
_refine_ls_number_restraints 0
_refine_ls_restrained_S_all 1.102
_refine_ls_R_factor_all 0.0524
_refine_ls_R_factor_gt 0.0374
_refine_ls_shift/su_max 0.002
_refine_ls_shift/su_mean 0.000
_refine_ls_structure_factor_coef Fsqd
_refine_ls_weighting_details 'calc w=1/[\s^2^(Fo^2^)+(0.0600P)^2^+0.0000P] where P=(Fo^2^+2Fc^2^)/3'
_refine_ls_weighting_scheme calc
_refine_ls_wR_factor_gt 0.1029
_refine_ls_wR_factor_ref 0.1078
_reflns_number_gt 4131
_reflns_number_total 5387
_reflns_threshold_expression >2sigma(I)
_cod_data_source_file b000971g.txt
_cod_data_source_block complex3
_cod_depositor_comments
;
The following automatic conversions were performed:
'_symmetry_cell_setting' value 'Monoclinic' changed to 'monoclinic'
according to '/home/saulius/struct/CIF-dictionaries/cif_core.dic'
dictionary named 'cif_core.dic' version 2.4.1 from 2010-06-29.

Automatic conversion script
Id: cif_fix_enum 1527 2010-12-29 10:47:43Z saulius 
;
_cod_original_sg_symbol_H-M 'P2(1)/n  '
_cod_database_code 7009434

loop_
_symmetry_equiv_pos_as_xyz
'x, y, z'
'-x+1/2, y+1/2, -z+1/2'
'-x, -y, -z'
'x-1/2, -y-1/2, z-1/2'

loop_
_atom_site_label
_atom_site_type_symbol
_atom_site_fract_x
_atom_site_fract_y
_atom_site_fract_z
_atom_site_U_iso_or_equiv
_atom_site_adp_type
_atom_site_occupancy
_atom_site_symmetry_multiplicity
_atom_site_calc_flag
_atom_site_refinement_flags
_atom_site_disorder_assembly
_atom_site_disorder_group
Hg1 Hg 0.721414(16) -0.820715(19) 0.935017(15) 0.04767(10) Uani 1 1 d . . .
P1 P 0.80501(15) 0.41602(16) 0.77276(11) 0.0568(4) Uani 1 1 d . . .
P2 P 0.74837(14) -0.08758(15) 1.11486(12) 0.0552(4) Uani 1 1 d . . .
F1 F 0.8494(6) 0.4339(5) 0.8750(3) 0.126(2) Uani 1 1 d . . .
F2 F 0.9136(5) 0.3953(14) 0.7708(7) 0.241(7) Uani 1 1 d . . .
F3 F 0.6958(6) 0.4317(9) 0.7741(7) 0.180(4) Uani 1 1 d . . .
F4 F 0.8090(8) 0.5466(5) 0.7644(4) 0.155(3) Uani 1 1 d . . .
F5 F 0.7900(8) 0.2850(5) 0.7806(4) 0.147(3) Uani 1 1 d . . .
F6 F 0.7682(5) 0.4035(6) 0.6701(3) 0.119(2) Uani 1 1 d . . .
F7 F 0.7052(6) -0.1446(8) 1.1811(5) 0.143(3) Uani 1 1 d . . .
F8 F 0.8551(4) -0.1378(7) 1.1671(5) 0.126(2) Uani 1 1 d . . .
F9 F 0.7273(10) -0.1924(6) 1.0583(6) 0.180(4) Uani 1 1 d . . .
F10 F 0.7779(7) 0.0202(7) 1.1735(6) 0.165(3) Uani 1 1 d . . .
F11 F 0.6426(4) -0.0355(6) 1.0596(5) 0.131(2) Uani 1 1 d . . .
F12 F 0.7986(5) -0.0287(7) 1.0520(5) 0.139(3) Uani 1 1 d . . .
O1 O 0.5634(5) -0.8452(6) 0.8912(6) 0.109(2) Uani 1 1 d . . .
O2 O 0.5086(4) -0.6586(4) 0.9138(3) 0.0654(13) Uani 1 1 d . . .
N1 N 0.9556(4) -0.8302(4) 0.9642(3) 0.0490(12) Uani 1 1 d . . .
N2 N 0.9168(4) -0.6998(4) 1.0425(3) 0.0466(12) Uani 1 1 d . . .
N3 N 0.7715(4) -0.6665(4) 1.0812(3) 0.0429(11) Uani 1 1 d . . .
N4 N 0.6211(4) -0.6486(4) 1.1157(3) 0.0458(11) Uani 1 1 d . . .
N5 N 0.4673(5) -0.6707(5) 1.1180(4) 0.0555(13) Uani 1 1 d . . .
C1 C 0.8778(4) -0.7849(5) 0.9842(4) 0.0406(12) Uani 1 1 d . . .
C2 C 1.0451(5) -0.7767(6) 1.0090(5) 0.0599(17) Uani 1 1 d . . .
H2A H 1.1098 -0.7938 1.0060 0.072 Uiso 1 1 calc R . .
C3 C 1.0220(5) -0.6951(6) 1.0579(5) 0.0559(16) Uani 1 1 d . . .
H3A H 1.0677 -0.6448 1.0951 0.067 Uiso 1 1 calc R . .
C4 C 0.9473(5) -0.9209(6) 0.8985(5) 0.0650(18) Uani 1 1 d . . .
H4A H 0.8776 -0.9459 0.8758 0.097 Uiso 1 1 calc R . .
H4B H 0.9900 -0.9839 0.9258 0.097 Uiso 1 1 calc R . .
H4C H 0.9690 -0.8920 0.8514 0.097 Uiso 1 1 calc R . .
C5 C 0.8589(5) -0.6240(5) 1.0747(4) 0.0441(13) Uani 1 1 d . . .
C6 C 0.8898(5) -0.5132(6) 1.0959(4) 0.0565(16) Uani 1 1 d . . .
H6A H 0.9512 -0.4862 1.0910 0.068 Uiso 1 1 calc R . .
C7 C 0.8263(6) -0.4443(6) 1.1248(5) 0.0654(18) Uani 1 1 d . . .
H7A H 0.8443 -0.3688 1.1390 0.078 Uiso 1 1 calc R . .
C8 C 0.7370(6) -0.4855(6) 1.1327(5) 0.0592(17) Uani 1 1 d . . .
H8A H 0.6942 -0.4399 1.1531 0.071 Uiso 1 1 calc R . .
C9 C 0.7126(5) -0.5980(5) 1.1092(4) 0.0440(13) Uani 1 1 d . . .
C10 C 0.5354(5) -0.5968(5) 1.1116(4) 0.0468(13) Uani 1 1 d . . .
H10A H 0.5246 -0.5188 1.1051 0.056 Uiso 1 1 calc R . .
C11 C 0.6072(6) -0.7633(6) 1.1251(5) 0.0595(17) Uani 1 1 d . . .
H11A H 0.6549 -0.8208 1.1295 0.071 Uiso 1 1 calc R . .
C12 C 0.5101(6) -0.7758(7) 1.1267(5) 0.0654(18) Uani 1 1 d . . .
H12A H 0.4785 -0.8438 1.1327 0.079 Uiso 1 1 calc R . .
C13 C 0.3621(6) -0.6454(8) 1.1130(6) 0.075(2) Uani 1 1 d . . .
H13A H 0.3508 -0.5648 1.1066 0.112 Uiso 1 1 calc R . .
H13B H 0.3502 -0.6707 1.1658 0.112 Uiso 1 1 calc R . .
H13C H 0.3162 -0.6839 1.0633 0.112 Uiso 1 1 calc R . .
C14 C 0.5170(5) -0.7303(6) 0.8618(4) 0.0533(15) Uani 1 1 d . . .
C15 C 0.4823(7) -0.7045(9) 0.7646(5) 0.084(3) Uani 1 1 d . . .
H15A H 0.4538 -0.6292 0.7548 0.126 Uiso 1 1 calc R . .
H15B H 0.4313 -0.7587 0.7342 0.126 Uiso 1 1 calc R . .
H15C H 0.5396 -0.7090 0.7430 0.126 Uiso 1 1 calc R . .

loop_
_atom_site_aniso_label
_atom_site_aniso_U_11
_atom_site_aniso_U_22
_atom_site_aniso_U_33
_atom_site_aniso_U_23
_atom_site_aniso_U_13
_atom_site_aniso_U_12
Hg1 0.04036(14) 0.04397(14) 0.05653(16) -0.00250(10) 0.01229(10) 0.00217(10)
P1 0.0647(11) 0.0525(10) 0.0505(10) 0.0010(7) 0.0142(8) 0.0059(8)
P2 0.0616(10) 0.0474(9) 0.0595(10) -0.0027(7) 0.0232(8) 0.0066(8)
F1 0.227(8) 0.087(4) 0.046(3) 0.006(2) 0.018(3) -0.008(4)
F2 0.070(4) 0.446(18) 0.199(9) -0.153(11) 0.032(5) 0.012(7)
F3 0.101(5) 0.212(10) 0.252(10) -0.084(8) 0.092(6) -0.018(6)
F4 0.288(11) 0.065(4) 0.096(4) 0.007(3) 0.038(5) -0.017(5)
F5 0.275(11) 0.064(4) 0.099(4) 0.008(3) 0.054(5) -0.007(5)
F6 0.167(6) 0.117(5) 0.056(3) -0.003(3) 0.014(3) 0.020(4)
F7 0.116(5) 0.216(8) 0.111(5) 0.027(5) 0.059(4) -0.048(5)
F8 0.079(4) 0.145(6) 0.146(6) 0.071(5) 0.024(4) 0.017(4)
F9 0.283(11) 0.096(5) 0.137(7) -0.050(4) 0.029(7) 0.019(6)
F10 0.170(7) 0.122(6) 0.201(8) -0.078(6) 0.054(6) -0.030(5)
F11 0.071(3) 0.131(6) 0.177(7) 0.037(5) 0.021(4) 0.019(3)
F12 0.116(5) 0.175(7) 0.141(6) 0.093(5) 0.062(4) 0.032(4)
O1 0.070(4) 0.083(5) 0.167(7) -0.021(4) 0.027(4) 0.001(3)
O2 0.077(3) 0.058(3) 0.059(3) -0.010(2) 0.017(2) 0.018(2)
N1 0.042(3) 0.052(3) 0.049(3) -0.002(2) 0.010(2) 0.002(2)
N2 0.046(3) 0.049(3) 0.043(3) 0.004(2) 0.011(2) -0.003(2)
N3 0.049(3) 0.038(3) 0.041(3) 0.0001(19) 0.014(2) 0.002(2)
N4 0.056(3) 0.042(3) 0.042(3) -0.003(2) 0.019(2) 0.001(2)
N5 0.066(3) 0.057(3) 0.052(3) -0.005(2) 0.030(3) 0.005(3)
C1 0.036(3) 0.041(3) 0.042(3) 0.003(2) 0.008(2) -0.001(2)
C2 0.044(3) 0.061(4) 0.074(5) 0.001(3) 0.018(3) -0.002(3)
C3 0.036(3) 0.066(4) 0.060(4) -0.004(3) 0.007(3) -0.004(3)
C4 0.059(4) 0.064(4) 0.070(5) -0.016(3) 0.018(3) 0.007(3)
C5 0.048(3) 0.046(3) 0.036(3) 0.004(2) 0.009(2) 0.001(3)
C6 0.055(4) 0.054(4) 0.061(4) 0.003(3) 0.018(3) -0.008(3)
C7 0.079(5) 0.043(4) 0.074(5) -0.010(3) 0.023(4) -0.006(3)
C8 0.074(4) 0.045(4) 0.063(4) -0.007(3) 0.027(3) 0.003(3)
C9 0.057(3) 0.043(3) 0.033(3) 0.002(2) 0.016(2) 0.000(3)
C10 0.063(4) 0.041(3) 0.039(3) -0.005(2) 0.021(3) 0.003(3)
C11 0.073(4) 0.041(3) 0.076(5) 0.010(3) 0.038(4) 0.008(3)
C12 0.075(5) 0.055(4) 0.079(5) 0.004(3) 0.041(4) -0.005(4)
C13 0.063(4) 0.086(6) 0.086(6) -0.003(4) 0.039(4) 0.003(4)
C14 0.039(3) 0.057(4) 0.059(4) -0.008(3) 0.008(3) 0.001(3)
C15 0.060(5) 0.122(8) 0.060(5) -0.014(4) 0.003(4) 0.008(5)

loop_
_atom_type_symbol
_atom_type_description
_atom_type_scat_dispersion_real
_atom_type_scat_dispersion_imag
_atom_type_scat_source
C C 0.0033 0.0016 'International Tables Vol C Tables 4.2.6.8 and 6.1.1.4'
H H 0.0000 0.0000 'International Tables Vol C Tables 4.2.6.8 and 6.1.1.4'
N N 0.0061 0.0033 'International Tables Vol C Tables 4.2.6.8 and 6.1.1.4'
F F 0.0171 0.0103 'International Tables Vol C Tables 4.2.6.8 and 6.1.1.4'
P P 0.1023 0.0942 'International Tables Vol C Tables 4.2.6.8 and 6.1.1.4'
Hg Hg -2.3894 9.2266 'International Tables Vol C Tables 4.2.6.8 and 6.1.1.4'
O O 0.0106 0.0060 'International Tables Vol C Tables 4.2.6.8 and 6.1.1.4'

loop_
_geom_angle_atom_site_label_1
_geom_angle_atom_site_label_2
_geom_angle_atom_site_label_3
_geom_angle
_geom_angle_site_symmetry_1
_geom_angle_site_symmetry_3
_geom_angle_publ_flag
O1 Hg1 C1 175.5(2) . . ?
F3 P1 F2 177.7(7) . . ?
F3 P1 F4 86.8(6) . . ?
F2 P1 F4 95.5(8) . . ?
F3 P1 F5 87.8(6) . . ?
F2 P1 F5 90.0(7) . . ?
F4 P1 F5 174.5(6) . . ?
F3 P1 F6 91.9(5) . . ?
F2 P1 F6 87.5(5) . . ?
F4 P1 F6 90.6(4) . . ?
F5 P1 F6 89.1(4) . . ?
F3 P1 F1 91.7(5) . . ?
F2 P1 F1 89.0(5) . . ?
F4 P1 F1 86.9(3) . . ?
F5 P1 F1 93.7(3) . . ?
F6 P1 F1 175.5(4) . . ?
F9 P2 F7 91.0(6) . . ?
F9 P2 F10 176.1(6) . . ?
F7 P2 F10 91.2(5) . . ?
F9 P2 F12 90.8(6) . . ?
F7 P2 F12 176.5(4) . . ?
F10 P2 F12 86.9(5) . . ?
F9 P2 F8 89.1(5) . . ?
F7 P2 F8 88.2(4) . . ?
F10 P2 F8 87.8(5) . . ?
F12 P2 F8 88.8(3) . . ?
F9 P2 F11 90.7(5) . . ?
F7 P2 F11 93.9(4) . . ?
F10 P2 F11 92.4(5) . . ?
F12 P2 F11 89.1(4) . . ?
F8 P2 F11 177.9(4) . . ?
C14 O1 Hg1 106.0(5) . . ?
C1 N1 C2 110.6(5) . . ?
C1 N1 C4 125.2(5) . . ?
C2 N1 C4 124.0(6) . . ?
C1 N2 C3 108.3(5) . . ?
C1 N2 C5 125.1(5) . . ?
C3 N2 C5 126.4(5) . . ?
C9 N3 C5 117.7(5) . . ?
C10 N4 C11 107.8(5) . . ?
C10 N4 C9 127.2(5) . . ?
C11 N4 C9 124.9(5) . . ?
C10 N5 C12 108.3(6) . . ?
C10 N5 C13 125.9(6) . . ?
C12 N5 C13 125.7(6) . . ?
N1 C1 N2 106.8(5) . . ?
N1 C1 Hg1 130.1(4) . . ?
N2 C1 Hg1 123.0(4) . . ?
C3 C2 N1 107.2(6) . . ?
C2 C3 N2 107.1(6) . . ?
N3 C5 C6 123.3(6) . . ?
N3 C5 N2 115.1(5) . . ?
C6 C5 N2 121.6(6) . . ?
C7 C6 C5 117.3(6) . . ?
C8 C7 C6 120.7(6) . . ?
C7 C8 C9 117.5(6) . . ?
N3 C9 C8 123.5(6) . . ?
N3 C9 N4 115.1(5) . . ?
C8 C9 N4 121.4(6) . . ?
N5 C10 N4 110.2(6) . . ?
C12 C11 N4 106.3(6) . . ?
C11 C12 N5 107.4(6) . . ?
O2 C14 O1 122.0(7) . . ?
O2 C14 C15 120.1(7) . . ?
O1 C14 C15 117.9(6) . . ?

loop_
_geom_bond_atom_site_label_1
_geom_bond_atom_site_label_2
_geom_bond_distance
_geom_bond_site_symmetry_2
_geom_bond_publ_flag
Hg1 O1 2.087(7) . ?
Hg1 C1 2.091(5) . ?
P1 F3 1.524(7) . ?
P1 F2 1.526(7) . ?
P1 F4 1.543(6) . ?
P1 F5 1.564(6) . ?
P1 F6 1.569(5) . ?
P1 F1 1.574(5) . ?
P2 F9 1.503(6) . ?
P2 F7 1.528(6) . ?
P2 F10 1.554(7) . ?
P2 F12 1.555(6) . ?
P2 F8 1.561(6) . ?
P2 F11 1.572(6) . ?
O1 C14 1.505(10) . ?
O2 C14 1.217(8) . ?
N1 C1 1.325(8) . ?
N1 C2 1.368(8) . ?
N1 C4 1.478(8) . ?
N2 C1 1.359(8) . ?
N2 C3 1.394(8) . ?
N2 C5 1.400(8) . ?
N3 C9 1.320(8) . ?
N3 C5 1.338(8) . ?
N4 C10 1.312(8) . ?
N4 C11 1.377(8) . ?
N4 C9 1.428(8) . ?
N5 C10 1.306(8) . ?
N5 C12 1.357(9) . ?
N5 C13 1.458(9) . ?
C2 C3 1.340(10) . ?
C5 C6 1.379(9) . ?
C6 C7 1.377(10) . ?
C7 C8 1.366(10) . ?
C8 C9 1.386(9) . ?
C11 C12 1.355(10) . ?
C14 C15 1.512(11) . ?
